data_7119641
loop_
_publ_author_name
'Ivanov, Maxim V.'
'Thakur, Khushabu'
'Bhatnagar, Anshul'
'Rathore, Rajendra'

_publ_section_title
;
 Isolation of a chiral anthracene cation radical: X-ray crystallography
 and computational interrogation of its racemization.
;
_journal_issue 18
_journal_name_full 'Chemical communications (Cambridge, England)'
_journal_page_first 2748
_journal_page_last 2751
_journal_paper_doi 10.1039/c6cc10307c
_journal_volume 53
_journal_year 2017
_chemical_absolute_configuration ad
_chemical_formula_moiety 'Cl6 Sb, C30 H22'
_chemical_formula_sum 'C30 H22 Cl6 Sb'
_chemical_formula_weight 716.93
_chemical_name_systematic
;
 ? 
;
_space_group_crystal_system orthorhombic
_space_group_IT_number 43
_space_group_name_Hall 'F 2 -2d'
_space_group_name_H-M_alt 'F d d 2'
_symmetry_space_group_name_Hall 'F 2 -2d'
_symmetry_space_group_name_H-M 'F d d 2'
_atom_sites_solution_hydrogens geom
_atom_sites_solution_primary iterative
_atom_sites_solution_secondary difmap
_audit_creation_date 2015-09-09
_audit_creation_method
;
Olex2 1.2
(compiled 2015.01.26 svn.r3150 for OlexSys, GUI svn.r4998)
;
_audit_update_record
;
2017-01-03 deposited with the CCDC.
2017-02-09 downloaded from the CCDC.
;
_cell_angle_alpha 90.00
_cell_angle_beta 90.00
_cell_angle_gamma 90.00
_cell_formula_units_Z 8
_cell_length_a 29.7613(10)
_cell_length_b 18.2178(6)
_cell_length_c 10.1451(3)
_cell_measurement_reflns_used 5863
_cell_measurement_temperature 99.95(10)
_cell_measurement_theta_max 73.4350
_cell_measurement_theta_min 5.1120
_cell_volume 5500.5(3)
_computing_cell_refinement
;
CrysAlisPro, Agilent Technologies,
Version 1.171.37.35 (release 13-08-2014 CrysAlis171 .NET)
(compiled Aug 13 2014,18:06:01)
;
_computing_data_collection
;
CrysAlisPro, Agilent Technologies,
Version 1.171.37.35 (release 13-08-2014 CrysAlis171 .NET)
(compiled Aug 13 2014,18:06:01)
;
_computing_data_reduction
;
CrysAlisPro, Agilent Technologies,
Version 1.171.37.35 (release 13-08-2014 CrysAlis171 .NET)
(compiled Aug 13 2014,18:06:01)
;
_computing_molecular_graphics 'Olex2 (Dolomanov et al., 2009)'
_computing_publication_material 'Olex2 (Dolomanov et al., 2009)'
_computing_structure_refinement 'XL (Sheldrick, 2008)'
_computing_structure_solution 'olex2.solve (Bourhis et al., 2015)'
_diffrn_ambient_environment N~2~
_diffrn_ambient_temperature 99.95(10)
_diffrn_detector 'CCD plate'
_diffrn_detector_area_resol_mean 10.3756
_diffrn_detector_type Atlas
_diffrn_measured_fraction_theta_full 0.999
_diffrn_measured_fraction_theta_max 0.997
_diffrn_measurement_details
;
#__ type_ start__ end____ width___ exp.time_
  1 omega  -49.00   35.00   1.0000    4.0000
omega____ theta____ kappa____ phi______ frames
    -      -41.2737   37.0000  -60.0000 84

#__ type_ start__ end____ width___ exp.time_
  2 omega  -75.00   37.00   1.0000    4.0000
omega____ theta____ kappa____ phi______ frames
    -      -41.2737   77.0000  -30.0000 112

#__ type_ start__ end____ width___ exp.time_
  3 omega -124.00  -79.00   1.0000    4.0000
omega____ theta____ kappa____ phi______ frames
    -      -41.2737  -99.0000    0.0000 45

#__ type_ start__ end____ width___ exp.time_
  4 omega   15.00  117.00   1.0000    4.0000
omega____ theta____ kappa____ phi______ frames
    -       41.2737   37.0000 -150.0000 102

#__ type_ start__ end____ width___ exp.time_
  5 omega   30.00   90.00   1.0000   16.0000
omega____ theta____ kappa____ phi______ frames
    -      108.2878  -30.0000  -60.0000 60

#__ type_ start__ end____ width___ exp.time_
  6 omega   94.00  178.00   1.0000   16.0000
omega____ theta____ kappa____ phi______ frames
    -      108.2878  125.0000  120.0000 84

#__ type_ start__ end____ width___ exp.time_
  7 omega   30.00   90.00   1.0000   16.0000
omega____ theta____ kappa____ phi______ frames
    -      108.2878  -30.0000   90.0000 60

#__ type_ start__ end____ width___ exp.time_
  8 omega   30.00   90.00   1.0000   16.0000
omega____ theta____ kappa____ phi______ frames
    -      108.2878  -30.0000   30.0000 60

#__ type_ start__ end____ width___ exp.time_
  9 omega   24.00  109.00   1.0000   16.0000
omega____ theta____ kappa____ phi______ frames
    -      108.2878  -94.0000  -90.0000 85

#__ type_ start__ end____ width___ exp.time_
 10 omega   81.00  178.00   1.0000   16.0000
omega____ theta____ kappa____ phi______ frames
    -      108.2878   45.0000  -30.0000 97

#__ type_ start__ end____ width___ exp.time_
 11 omega   94.00  178.00   1.0000   16.0000
omega____ theta____ kappa____ phi______ frames
    -      108.2878  125.0000  -30.0000 84

#__ type_ start__ end____ width___ exp.time_
 12 omega   34.00   98.00   1.0000   16.0000
omega____ theta____ kappa____ phi______ frames
    -      108.2878  -45.0000 -120.0000 64

#__ type_ start__ end____ width___ exp.time_
 13 omega -120.00   -8.00   1.0000    4.0000
omega____ theta____ kappa____ phi______ frames
    -      -41.2737  -77.0000  120.0000 112

#__ type_ start__ end____ width___ exp.time_
 14 omega -115.00  -12.00   1.0000    4.0000
omega____ theta____ kappa____ phi______ frames
    -      -41.2737  -57.0000    0.0000 103

#__ type_ start__ end____ width___ exp.time_
 15 omega -120.00   -8.00   1.0000    4.0000
omega____ theta____ kappa____ phi______ frames
    -      -41.2737  -77.0000  -90.0000 112

#__ type_ start__ end____ width___ exp.time_
 16 omega   23.00   99.00   1.0000    4.0000
omega____ theta____ kappa____ phi______ frames
    -       41.2737 -125.0000  150.0000 76

#__ type_ start__ end____ width___ exp.time_
 17 omega   78.00  178.00   1.0000   16.0000
omega____ theta____ kappa____ phi______ frames
    -      108.2878   30.0000 -150.0000 100

#__ type_ start__ end____ width___ exp.time_
 18 omega   24.00  109.00   1.0000   16.0000
omega____ theta____ kappa____ phi______ frames
    -      108.2878  -94.0000   90.0000 85

#__ type_ start__ end____ width___ exp.time_
 19 omega   47.00  178.00   1.0000   16.0000
omega____ theta____ kappa____ phi______ frames
    -      108.2878   15.0000  120.0000 131

#__ type_ start__ end____ width___ exp.time_
 20 omega   81.00  106.00   1.0000   16.0000
omega____ theta____ kappa____ phi______ frames
    -      108.2878   45.0000  -90.0000 25
;
_diffrn_measurement_device 'four-circle diffractometer'
_diffrn_measurement_device_type 'SuperNova, Dual, Cu at zero, Atlas'
_diffrn_measurement_method '\w scans'
_diffrn_orient_matrix_UB_11 -0.0253019000
_diffrn_orient_matrix_UB_12 0.0644827000
_diffrn_orient_matrix_UB_13 -0.0647027000
_diffrn_orient_matrix_UB_21 0.0439745000
_diffrn_orient_matrix_UB_22 0.0445092000
_diffrn_orient_matrix_UB_23 -0.0051190000
_diffrn_orient_matrix_UB_31 0.0102967000
_diffrn_orient_matrix_UB_32 -0.0318163000
_diffrn_orient_matrix_UB_33 -0.1372652000
_diffrn_radiation_monochromator mirror
_diffrn_radiation_probe x-ray
_diffrn_radiation_type CuK\a
_diffrn_radiation_wavelength 1.54184
_diffrn_reflns_av_R_equivalents 0.0794
_diffrn_reflns_av_unetI/netI 0.0499
_diffrn_reflns_limit_h_max 36
_diffrn_reflns_limit_h_min -36
_diffrn_reflns_limit_k_max 22
_diffrn_reflns_limit_k_min -22
_diffrn_reflns_limit_l_max 9
_diffrn_reflns_limit_l_min -12
_diffrn_reflns_number 12580
_diffrn_reflns_theta_full 72.00
_diffrn_reflns_theta_max 73.87
_diffrn_reflns_theta_min 5.21
_diffrn_source 'sealed X-ray tube'
_diffrn_source_type 'SuperNova (Cu) X-ray Source'
_exptl_absorpt_coefficient_mu 13.475
_exptl_absorpt_correction_T_max 0.845
_exptl_absorpt_correction_T_min 0.196
_exptl_absorpt_correction_type gaussian
_exptl_absorpt_process_details
;
CrysAlisPro, Agilent Technologies,
Version 1.171.37.35 (release 13-08-2014 CrysAlis171 .NET)
(compiled Aug 13 2014,18:06:01)
Numerical absorption correction based on gaussian integration over
            a multifaceted crystal model
Empirical absorption correction using spherical harmonics,
 implemented in SCALE3 ABSPACK scaling algorithm.
;
_exptl_crystal_colour 'dark blue'
_exptl_crystal_colour_modifier dark
_exptl_crystal_colour_primary blue
_exptl_crystal_density_diffrn 1.731
_exptl_crystal_density_method 'not measured'
_exptl_crystal_description plate
_exptl_crystal_F_000 2840
_exptl_crystal_size_max 0.2931
_exptl_crystal_size_mid 0.0883
_exptl_crystal_size_min 0.0132
_refine_diff_density_max 2.169
_refine_diff_density_min -0.802
_refine_diff_density_rms 0.299
_refine_ls_abs_structure_details 'Flack H D (1983), Acta Cryst. A39, 876-881'
_refine_ls_abs_structure_Flack 0.051(9)
_refine_ls_extinction_method none
_refine_ls_goodness_of_fit_ref 1.046
_refine_ls_hydrogen_treatment constr
_refine_ls_matrix_type full
_refine_ls_number_parameters 168
_refine_ls_number_reflns 2540
_refine_ls_number_restraints 1
_refine_ls_restrained_S_all 1.046
_refine_ls_R_factor_all 0.0418
_refine_ls_R_factor_gt 0.0389
_refine_ls_shift/su_max 0.000
_refine_ls_shift/su_mean 0.000
_refine_ls_structure_factor_coef Fsqd
_refine_ls_weighting_details 'calc w=1/[\s^2^(Fo^2^)+(0.0597P)^2^+0.0000P] where P=(Fo^2^+2Fc^2^)/3'
_refine_ls_weighting_scheme calc
_refine_ls_wR_factor_gt 0.0943
_refine_ls_wR_factor_ref 0.0966
_reflns_number_gt 2368
_reflns_number_total 2540
_reflns_threshold_expression >2sigma(I)
_cod_data_source_file c6cc10307c2.cif
_cod_data_source_block raj25s
_cod_depositor_comments 'Adding full bibliography for 7119641--7119642.cif.'
_cod_database_code 7119641
_chemical_oxdiff_formula 'C30 H22 Sb Cl6'
_reflns_odcompleteness_completeness 100.00
_reflns_odcompleteness_iscentric 1
_reflns_odcompleteness_theta 66.97
_olex2_refinement_description
;
1. Fixed Uiso
 At 1.2 times of:
  All C(H) groups, All C(H,H) groups
2.a Secondary CH2 refined with riding coordinates:
 C14(H14A,H14B), C15(H15A,H15B)
2.b Aromatic/amide H refined with riding coordinates:
 C4(H4), C5(H5), C6(H6), C10(H10), C11(H11), C12(H12), C13(H13)
;
_olex2_date_sample_submission 2015-09-08
_olex2_submission_special_instructions 'No special instructions were received'

loop_
_space_group_symop_id
_space_group_symop_operation_xyz
1 'x, y, z'
2 '-x, -y, z'
3 '-x+1/4, y+1/4, z+1/4'
4 'x+1/4, -y+1/4, z+1/4'
5 'x, y+1/2, z+1/2'
6 '-x, -y+1/2, z+1/2'
7 '-x+1/4, y+3/4, z+3/4'
8 'x+1/4, -y+3/4, z+3/4'
9 'x+1/2, y, z+1/2'
10 '-x+1/2, -y, z+1/2'
11 '-x+3/4, y+1/4, z+3/4'
12 'x+3/4, -y+1/4, z+3/4'
13 'x+1/2, y+1/2, z'
14 '-x+1/2, -y+1/2, z'
15 '-x+3/4, y+3/4, z+1/4'
16 'x+3/4, -y+3/4, z+1/4'

loop_
_atom_site_label
_atom_site_type_symbol
_atom_site_fract_x
_atom_site_fract_y
_atom_site_fract_z
_atom_site_U_iso_or_equiv
_atom_site_adp_type
_atom_site_occupancy
_atom_site_calc_flag
_atom_site_site_symmetry_order
_atom_site_refinement_flags_posn
_atom_site_refinement_flags_adp
_atom_site_refinement_flags_occupancy
Sb1 Sb 0.5000 0.5000 0.13639(6) 0.02177(13) Uani 1 d 2 S T P
Cl1 Cl 0.54747(4) 0.60452(6) 0.13245(17) 0.0295(3) Uani 1 d 1 . . .
Cl2 Cl 0.54349(4) 0.44397(7) 0.30399(12) 0.0264(3) Uani 1 d 1 . . .
Cl3 Cl 0.54573(5) 0.44599(8) -0.02777(13) 0.0306(3) Uani 1 d 1 . . .
C1 C 0.52015(16) 0.5710(2) 0.6251(6) 0.0204(9) Uani 1 d 1 . . .
C2 C 0.47241(15) 0.5659(3) 0.6440(7) 0.0226(10) Uani 1 d 1 . . .
C3 C 0.44306(18) 0.6273(3) 0.6611(5) 0.0257(12) Uani 1 d 1 . . .
C4 C 0.39703(19) 0.6152(3) 0.6710(6) 0.0308(12) Uani 1 d 1 . . .
H4 H 0.3776 0.6562 0.6798 0.037 Uiso 1 calc 1 R . .
C5 C 0.37864(18) 0.5454(3) 0.6684(6) 0.0325(13) Uani 1 d 1 . . .
H5 H 0.3471 0.5392 0.6761 0.039 Uiso 1 calc 1 R . .
C6 C 0.40586(17) 0.4857(3) 0.6547(6) 0.0277(12) Uani 1 d 1 . . .
H6 H 0.3929 0.4381 0.6540 0.033 Uiso 1 calc 1 R . .
C7 C 0.45287(15) 0.4932(2) 0.6415(9) 0.0213(9) Uani 1 d 1 . . .
C8 C 0.54342(17) 0.6386(3) 0.5834(6) 0.0223(10) Uani 1 d 1 . . .
C9 C 0.53937(17) 0.7058(3) 0.6481(7) 0.0284(11) Uani 1 d 1 . . .
C10 C 0.56583(19) 0.7643(3) 0.6093(6) 0.0311(13) Uani 1 d 1 . . .
H10 H 0.5638 0.8095 0.6555 0.037 Uiso 1 calc 1 R . .
C11 C 0.5955(2) 0.7579(3) 0.5032(7) 0.0336(13) Uani 1 d 1 . . .
H11 H 0.6138 0.7983 0.4780 0.040 Uiso 1 calc 1 R . .
C12 C 0.59808(18) 0.6919(3) 0.4350(6) 0.0298(12) Uani 1 d 1 . . .
H12 H 0.6175 0.6877 0.3610 0.036 Uiso 1 calc 1 R . .
C13 C 0.57268(17) 0.6327(3) 0.4739(6) 0.0274(11) Uani 1 d 1 . . .
H13 H 0.5748 0.5876 0.4271 0.033 Uiso 1 calc 1 R . .
C14 C 0.45825(18) 0.7061(3) 0.6774(7) 0.0316(13) Uani 1 d 1 . . .
H14A H 0.4348 0.7333 0.7264 0.038 Uiso 1 calc 1 R . .
H14B H 0.4608 0.7287 0.5889 0.038 Uiso 1 calc 1 R . .
C15 C 0.5032(2) 0.7156(3) 0.7496(7) 0.0305(13) Uani 1 d 1 . . .
H15A H 0.5051 0.7651 0.7896 0.037 Uiso 1 calc 1 R . .
H15B H 0.5063 0.6785 0.8203 0.037 Uiso 1 calc 1 R . .

loop_
_atom_site_aniso_label
_atom_site_aniso_U_11
_atom_site_aniso_U_22
_atom_site_aniso_U_33
_atom_site_aniso_U_23
_atom_site_aniso_U_13
_atom_site_aniso_U_12
Sb1 0.0280(2) 0.02217(19) 0.0152(2) 0.000 0.000 -0.00155(16)
Cl1 0.0343(6) 0.0254(5) 0.0289(7) 0.0030(6) 0.0023(6) -0.0066(4)
Cl2 0.0336(6) 0.0275(6) 0.0182(7) 0.0011(5) -0.0034(5) 0.0012(5)
Cl3 0.0379(7) 0.0345(7) 0.0195(8) -0.0030(5) 0.0038(5) 0.0044(5)
C1 0.030(2) 0.0222(19) 0.009(2) -0.001(2) -0.002(2) 0.0019(17)
C2 0.028(2) 0.023(2) 0.017(3) -0.001(2) 0.001(2) 0.0000(16)
C3 0.033(3) 0.026(2) 0.017(3) 0.003(2) 0.003(2) 0.000(2)
C4 0.033(3) 0.034(3) 0.026(3) -0.001(2) 0.007(2) 0.007(2)
C5 0.029(2) 0.039(3) 0.029(4) -0.002(2) 0.002(2) -0.001(2)
C6 0.031(2) 0.031(2) 0.021(4) 0.000(2) 0.000(2) -0.0036(18)
C7 0.0280(19) 0.024(2) 0.012(3) -0.002(2) -0.001(3) 0.0001(17)
C8 0.025(2) 0.024(2) 0.018(3) 0.0039(19) -0.0023(18) -0.0018(18)
C9 0.032(2) 0.029(2) 0.025(3) 0.002(3) -0.003(2) -0.0004(19)
C10 0.037(3) 0.028(2) 0.029(4) -0.002(2) -0.001(2) -0.001(2)
C11 0.030(3) 0.033(3) 0.037(4) 0.002(2) -0.001(2) -0.005(2)
C12 0.032(3) 0.028(2) 0.030(3) 0.005(2) 0.002(2) -0.001(2)
C13 0.024(2) 0.032(3) 0.027(3) -0.004(2) -0.001(2) 0.0033(19)
C14 0.034(3) 0.021(2) 0.039(4) -0.001(2) 0.007(2) 0.004(2)
C15 0.044(3) 0.021(2) 0.026(4) -0.003(2) 0.007(2) -0.001(2)

loop_
_atom_type_symbol
_atom_type_description
_atom_type_scat_dispersion_real
_atom_type_scat_dispersion_imag
_atom_type_scat_source
C C 0.0181 0.0091 'International Tables Vol C Tables 4.2.6.8 and 6.1.1.4'
H H 0.0000 0.0000 'International Tables Vol C Tables 4.2.6.8 and 6.1.1.4'
Cl Cl 0.3639 0.7018 'International Tables Vol C Tables 4.2.6.8 and 6.1.1.4'
Sb Sb -0.0562 5.8946 'International Tables Vol C Tables 4.2.6.8 and 6.1.1.4'

loop_
_exptl_crystal_face_index_h
_exptl_crystal_face_index_k
_exptl_crystal_face_index_l
_exptl_crystal_face_perp_dist
_exptl_oxdiff_crystal_face_indexfrac_h
_exptl_oxdiff_crystal_face_indexfrac_k
_exptl_oxdiff_crystal_face_indexfrac_l
_exptl_oxdiff_crystal_face_x
_exptl_oxdiff_crystal_face_y
_exptl_oxdiff_crystal_face_z
18 -4 1 0.0122 17.9995 -3.9956 1.0066 -0.7782 0.6085 0.1743
-18 4 -1 0.0010 -17.9995 3.9956 -1.0066 0.7782 -0.6085 -0.1743
7 -11 0 0.0417 6.9969 -10.9850 0.0046 -0.8857 -0.1813 0.4209
-7 11 0 0.0167 -6.9969 10.9850 -0.0046 0.8857 0.1813 -0.4209
1 0 -7 0.0911 1.0019 0.0007 -7.0105 0.4283 0.0800 0.9726
-1 0 7 0.1871 -1.0019 -0.0007 7.0105 -0.4283 -0.0800 -0.9726

loop_
_geom_angle_atom_site_label_1
_geom_angle_atom_site_label_2
_geom_angle_atom_site_label_3
_geom_angle
_geom_angle_site_symmetry_1
_geom_angle_site_symmetry_3
Cl1 Sb1 Cl1 178.07(9) . 2_665
Cl2 Sb1 Cl1 91.87(5) 2_665 2_665
Cl2 Sb1 Cl1 89.52(5) . 2_665
Cl2 Sb1 Cl1 89.52(5) 2_665 .
Cl2 Sb1 Cl1 91.87(5) . .
Cl2 Sb1 Cl2 88.23(7) 2_665 .
Cl3 Sb1 Cl1 89.82(5) . 2_665
Cl3 Sb1 Cl1 89.82(5) 2_665 .
Cl3 Sb1 Cl1 88.82(5) 2_665 2_665
Cl3 Sb1 Cl1 88.82(5) . .
Cl3 Sb1 Cl2 177.98(6) 2_665 .
Cl3 Sb1 Cl2 177.97(6) . 2_665
Cl3 Sb1 Cl2 90.67(4) 2_665 2_665
Cl3 Sb1 Cl2 90.67(4) . .
Cl3 Sb1 Cl3 90.48(7) . 2_665
C2 C1 C8 123.8(4) . .
C7 C1 C2 119.2(4) 2_665 .
C7 C1 C8 117.0(4) 2_665 .
C1 C2 C7 117.0(4) . .
C3 C2 C1 124.7(4) . .
C3 C2 C7 118.2(4) . .
C2 C3 C14 124.9(5) . .
C4 C3 C2 119.1(5) . .
C4 C3 C14 115.9(5) . .
C3 C4 H4 118.9 . .
C5 C4 C3 122.2(5) . .
C5 C4 H4 118.9 . .
C4 C5 H5 120.0 . .
C6 C5 C4 120.0(5) . .
C6 C5 H5 120.0 . .
C5 C6 H6 119.3 . .
C5 C6 C7 121.5(5) . .
C7 C6 H6 119.3 . .
C1 C7 C2 121.7(4) 2_665 .
C6 C7 C1 119.3(4) . 2_665
C6 C7 C2 119.0(4) . .
C9 C8 C1 123.9(5) . .
C9 C8 C13 119.3(5) . .
C13 C8 C1 116.7(5) . .
C8 C9 C15 119.4(5) . .
C10 C9 C8 119.6(5) . .
C10 C9 C15 120.8(5) . .
C9 C10 H10 119.5 . .
C9 C10 C11 121.1(5) . .
C11 C10 H10 119.5 . .
C10 C11 H11 120.3 . .
C12 C11 C10 119.3(5) . .
C12 C11 H11 120.3 . .
C11 C12 H12 119.8 . .
C13 C12 C11 120.4(6) . .
C13 C12 H12 119.8 . .
C8 C13 H13 119.9 . .
C12 C13 C8 120.2(5) . .
C12 C13 H13 119.9 . .
C3 C14 H14A 108.6 . .
C3 C14 H14B 108.6 . .
C3 C14 C15 114.8(5) . .
H14A C14 H14B 107.5 . .
C15 C14 H14A 108.6 . .
C15 C14 H14B 108.6 . .
C9 C15 C14 106.5(5) . .
C9 C15 H15A 110.4 . .
C9 C15 H15B 110.4 . .
C14 C15 H15A 110.4 . .
C14 C15 H15B 110.4 . .
H15A C15 H15B 108.6 . .

loop_
_geom_bond_atom_site_label_1
_geom_bond_atom_site_label_2
_geom_bond_distance
_geom_bond_site_symmetry_2
Sb1 Cl1 2.3713(11) 2_665
Sb1 Cl1 2.3713(11) .
Sb1 Cl2 2.3682(13) 2_665
Sb1 Cl2 2.3682(13) .
Sb1 Cl3 2.3651(14) 2_665
Sb1 Cl3 2.3651(14) .
C1 C2 1.437(6) .
C1 C7 1.428(6) 2_665
C1 C8 1.476(7) .
C2 C3 1.430(7) .
C2 C7 1.446(6) .
C3 C4 1.391(8) .
C3 C14 1.514(7) .
C4 H4 0.9500 .
C4 C5 1.384(8) .
C5 H5 0.9500 .
C5 C6 1.363(8) .
C6 H6 0.9500 .
C6 C7 1.412(7) .
C7 C1 1.428(6) 2_665
C8 C9 1.393(8) .
C8 C13 1.416(8) .
C9 C10 1.382(8) .
C9 C15 1.500(8) .
C10 H10 0.9500 .
C10 C11 1.398(9) .
C11 H11 0.9500 .
C11 C12 1.389(8) .
C12 H12 0.9500 .
C12 C13 1.376(8) .
C13 H13 0.9500 .
C14 H14A 0.9900 .
C14 H14B 0.9900 .
C14 C15 1.536(8) .
C15 H15A 0.9900 .
C15 H15B 0.9900 .

loop_
_geom_torsion_atom_site_label_1
_geom_torsion_atom_site_label_2
_geom_torsion_atom_site_label_3
_geom_torsion_atom_site_label_4
_geom_torsion
_geom_torsion_site_symmetry_1
_geom_torsion_site_symmetry_4
C1 C2 C3 C4 176.3(5) . .
C1 C2 C3 C14 -7.3(9) . .
C1 C2 C7 C1 1.9(11) . 2_665
C1 C2 C7 C6 -177.7(6) . .
C1 C8 C9 C10 173.8(5) . .
C1 C8 C9 C15 -12.2(9) . .
C1 C8 C13 C12 -175.2(5) . .
C2 C1 C8 C9 54.3(8) . .
C2 C1 C8 C13 -128.1(6) . .
C2 C3 C4 C5 1.8(9) . .
C2 C3 C14 C15 -32.7(8) . .
C3 C2 C7 C1 -179.9(6) . 2_665
C3 C2 C7 C6 0.6(11) . .
C3 C4 C5 C6 -0.6(10) . .
C3 C14 C15 C9 83.8(6) . .
C4 C3 C14 C15 143.8(5) . .
C4 C5 C6 C7 -0.7(10) . .
C5 C6 C7 C1 -178.9(6) . 2_665
C5 C6 C7 C2 0.7(12) . .
C7 C1 C2 C3 164.7(7) 2_665 .
C7 C1 C2 C7 -17.2(7) 2_665 .
C7 C1 C8 C9 -128.4(7) 2_665 .
C7 C1 C8 C13 49.1(8) 2_665 .
C7 C2 C3 C4 -1.8(10) . .
C7 C2 C3 C14 174.6(6) . .
C8 C1 C2 C3 -18.1(9) . .
C8 C1 C2 C7 160.0(7) . .
C8 C9 C10 C11 2.2(9) . .
C8 C9 C15 C14 -62.4(7) . .
C9 C8 C13 C12 2.5(8) . .
C9 C10 C11 C12 0.7(9) . .
C10 C9 C15 C14 111.6(6) . .
C10 C11 C12 C13 -2.0(9) . .
C11 C12 C13 C8 0.5(9) . .
C13 C8 C9 C10 -3.8(8) . .
C13 C8 C9 C15 170.3(5) . .
C14 C3 C4 C5 -174.9(5) . .
C15 C9 C10 C11 -171.7(6) . .
